data_7112782
loop_
_publ_author_name
'Brook, David J. R.'
'Richardson, Cardius J.'
'Haller, Benjamin C.'
'Hundley, Michael'
'Yee, Gordon T.'

_publ_section_title
;
 Strong ferromagnetic metal-ligand exchange in a nickel
 bis(3,5-dipyridylverdazyl) complex.
;
_journal_issue 35
_journal_name_full 'Chemical communications (Cambridge, England)'
_journal_page_first 6590
_journal_page_last 6592
_journal_paper_doi 10.1039/c0cc02233k
_journal_volume 46
_journal_year 2010
_chemical_formula_sum 'C30 H30 F12 N12 Ni O2 P2'
_chemical_formula_weight 939.27
_chemical_name_systematic
;
?
;
_space_group_IT_number 114
_symmetry_space_group_name_Hall 'P -4 2n'
_symmetry_space_group_name_H-M 'P -4 21 c'
_atom_sites_solution_hydrogens geom
_atom_sites_solution_primary direct
_atom_sites_solution_secondary difmap
_audit_creation_method SHELXL-97
_cell_angle_alpha 90.00
_cell_angle_beta 90.00
_cell_angle_gamma 90.00
_cell_formula_units_Z 4
_cell_length_a 15.800(6)
_cell_length_b 15.800(6)
_cell_length_c 15.227(6)
_cell_measurement_reflns_used 3675
_cell_measurement_temperature 150(2)
_cell_measurement_theta_max 38.343
_cell_measurement_theta_min 5.154
_cell_volume 3801(3)
_computing_cell_refinement 'Bruker SAINT v7.34'
_computing_data_collection 'Bruker APEX-II v2.1-4'
_computing_data_reduction 'Bruker SAINT v7.34'
_computing_structure_refinement 'SHELXL-97 (Sheldrick, 1997)'
_computing_structure_solution 'SHELXS-97 (Sheldrick, 1990)'
_diffrn_ambient_temperature 150(2)
_diffrn_detector_area_resol_mean 83.33
_diffrn_measured_fraction_theta_full .997
_diffrn_measured_fraction_theta_max .997
_diffrn_measurement_device_type 'Bruker Apex II'
_diffrn_measurement_method \w/2\q-scans
_diffrn_radiation_monochromator graphite
_diffrn_radiation_probe x-ray
_diffrn_radiation_source 'fine-focus sealed tube'
_diffrn_radiation_type MoK\a
_diffrn_radiation_wavelength 0.71073
_diffrn_reflns_av_R_equivalents 0.0757
_diffrn_reflns_av_sigmaI/netI 0.0280
_diffrn_reflns_limit_h_max 16
_diffrn_reflns_limit_h_min -16
_diffrn_reflns_limit_k_max 16
_diffrn_reflns_limit_k_min -16
_diffrn_reflns_limit_l_max 16
_diffrn_reflns_limit_l_min -16
_diffrn_reflns_number 18198
_diffrn_reflns_theta_full 22.28
_diffrn_reflns_theta_max 22.28
_diffrn_reflns_theta_min 1.86
_exptl_absorpt_coefficient_mu 0.702
_exptl_absorpt_correction_type none
_exptl_crystal_colour red
_exptl_crystal_density_diffrn 1.641
_exptl_crystal_density_method 'not measured'
_exptl_crystal_description needle
_exptl_crystal_F_000 1904
_exptl_crystal_size_max 0.06
_exptl_crystal_size_mid 0.02
_exptl_crystal_size_min 0.02
_refine_diff_density_max .371
_refine_diff_density_min -.250
_refine_diff_density_rms .050
_refine_ls_abs_structure_details 'Flack H D (1983), Acta Cryst. A39, 876-881, 1048 Friedel pairs'
_refine_ls_abs_structure_Flack 0.02(4)
_refine_ls_extinction_method none
_refine_ls_goodness_of_fit_ref 1.011
_refine_ls_hydrogen_treatment constr
_refine_ls_matrix_type full
_refine_ls_number_parameters 299
_refine_ls_number_reflns 2419
_refine_ls_number_restraints 36
_refine_ls_restrained_S_all 1.004
_refine_ls_R_factor_all 0.0545
_refine_ls_R_factor_gt 0.0460
_refine_ls_shift/su_max 0.000
_refine_ls_shift/su_mean 0.000
_refine_ls_structure_factor_coef Fsqd
_refine_ls_weighting_details 'calc w=1/[\s^2^(Fo^2^)+(0.0710P)^2^+5.1609P] where P=(Fo^2^+2Fc^2^)/3'
_refine_ls_weighting_scheme calc
_refine_ls_wR_factor_gt 0.1151
_refine_ls_wR_factor_ref 0.1246
_reflns_number_gt 2174
_reflns_number_total 2419
_reflns_threshold_expression >2sigma(I)
_cod_data_source_file c0cc02233k.txt
_cod_data_source_block sjsu06
_cod_database_code 7112782

loop_
_symmetry_equiv_pos_as_xyz
'x, y, z'
'x+1/2, -y+1/2, -z+1/2'
'-x, -y, z'
'-x+1/2, y+1/2, -z+1/2'
'-y+1/2, -x+1/2, z+1/2'
'-y, x, -z'
'y, -x, -z'
'y+1/2, x+1/2, z+1/2'

loop_
_atom_site_label
_atom_site_type_symbol
_atom_site_fract_x
_atom_site_fract_y
_atom_site_fract_z
_atom_site_U_iso_or_equiv
_atom_site_adp_type
_atom_site_occupancy
_atom_site_symmetry_multiplicity
_atom_site_calc_flag
_atom_site_refinement_flags
_atom_site_disorder_assembly
_atom_site_disorder_group
C13A C 0.6206(14) 0.0839(8) 0.2700(8) 0.068(7) Uani 0.522(10) 1 d PGU A 1
H13A H 0.5892 0.0381 0.2413 0.081 Uiso 0.522(10) 1 calc PR A 1
C14A C 0.5958(9) 0.0837(11) 0.3651(9) 0.072(5) Uani 0.522(10) 1 d PGU A 1
H14A H 0.5363 0.0947 0.3702 0.108 Uiso 0.522(10) 1 d PG A 1
H14B H 0.6269 0.1269 0.3956 0.108 Uiso 0.522(10) 1 d PG A 1
H14C H 0.6085 0.0295 0.3903 0.108 Uiso 0.522(10) 1 d PG A 1
C15A C 0.5980(10) 0.1651(11) 0.2234(11) 0.096(7) Uani 0.522(10) 1 d PGU A 1
H15A H 0.6171 0.1624 0.1637 0.143 Uiso 0.522(10) 1 d PG A 1
H15B H 0.6247 0.2119 0.2526 0.143 Uiso 0.522(10) 1 d PG A 1
H15C H 0.5377 0.1727 0.2245 0.143 Uiso 0.522(10) 1 d PG A 1
C13B C 0.6242(15) 0.1034(17) 0.2402(18) 0.111(12) Uani 0.478(10) 1 d PGU A 2
H13B H 0.6227 0.1635 0.2561 0.133 Uiso 0.478(10) 1 calc PR A 2
C14B C 0.5962(12) 0.0924(16) 0.1468(17) 0.132(11) Uani 0.478(10) 1 d PGU A 2
H14D H 0.5375 0.1071 0.1418 0.198 Uiso 0.478(10) 1 d PG A 2
H14E H 0.6040 0.0345 0.1294 0.198 Uiso 0.478(10) 1 d PG A 2
H14F H 0.6292 0.1285 0.1094 0.198 Uiso 0.478(10) 1 d PG A 2
C15B C 0.5721(15) 0.0528(19) 0.3045(16) 0.165(15) Uani 0.478(10) 1 d PGU A 2
H15D H 0.5941 0.0606 0.3627 0.248 Uiso 0.478(10) 1 d PG A 2
H15E H 0.5746 -0.0061 0.2892 0.248 Uiso 0.478(10) 1 d PG A 2
H15F H 0.5144 0.0717 0.3025 0.248 Uiso 0.478(10) 1 d PG A 2
Ni1 Ni 1.0000 0.0000 0.25047(6) 0.0368(3) Uani 1 2 d S . .
N4 N 0.7142(3) 0.0685(4) 0.2528(5) 0.0620(15) Uani 1 1 d . . .
C1A C 0.7412(4) 0.0127(4) 0.1893(4) 0.0546(16) Uani 0.522(10) 1 d P A 1
C2A C 0.8482(3) 0.0886(3) 0.3055(4) 0.0424(14) Uani 0.522(10) 1 d P A 1
N1A N 0.8247(3) -0.0096(4) 0.1945(3) 0.0410(13) Uani 0.522(10) 1 d P A 1
N2A N 0.8782(3) 0.0290(3) 0.2500(3) 0.0385(11) Uani 0.522(10) 1 d P A 1
N3A N 0.7645(4) 0.1069(4) 0.3126(4) 0.0520(15) Uani 0.522(10) 1 d P A 1
O1A O 0.6875(5) -0.0174(6) 0.1364(5) 0.059(3) Uani 0.522(10) 1 d P A 1
N3B N 0.7412(4) 0.0127(4) 0.1893(4) 0.0546(16) Uani 0.478(10) 1 d P A 2
N1B N 0.8482(3) 0.0886(3) 0.3055(4) 0.0424(14) Uani 0.478(10) 1 d P A 2
C2B C 0.8247(3) -0.0096(4) 0.1945(3) 0.0410(13) Uani 0.478(10) 1 d P A 2
N2B N 0.8782(3) 0.0290(3) 0.2500(3) 0.0385(11) Uani 0.478(10) 1 d P A 2
C1B C 0.7645(4) 0.1069(4) 0.3126(4) 0.0520(15) Uani 0.478(10) 1 d P A 2
O1B O 0.7350(6) 0.1561(7) 0.3669(8) 0.074(4) Uani 0.478(10) 1 d P A 2
N5 N 0.9482(3) -0.0822(3) 0.1560(3) 0.0407(12) Uani 1 1 d . A .
C8 C 0.8636(4) -0.0746(4) 0.1424(4) 0.0399(14) Uani 1 1 d . . .
C9 C 0.8196(4) -0.1261(4) 0.0865(4) 0.0467(15) Uani 1 1 d . A .
H9 H 0.7616 -0.1197 0.0790 0.056 Uiso 1 1 calc R . .
C10 C 0.8634(4) -0.1874(5) 0.0419(4) 0.0545(17) Uani 1 1 d . . .
H10 H 0.8348 -0.2230 0.0033 0.065 Uiso 1 1 calc R A .
C11 C 0.9490(4) -0.1967(4) 0.0538(4) 0.0524(17) Uani 1 1 d . A .
H11 H 0.9793 -0.2380 0.0237 0.063 Uiso 1 1 calc R . .
C12 C 0.9885(4) -0.1426(4) 0.1120(4) 0.0480(16) Uani 1 1 d . . .
H12 H 1.0464 -0.1487 0.1208 0.058 Uiso 1 1 calc R A .
N6 N 0.9909(3) 0.0970(3) 0.3455(3) 0.0389(11) Uani 1 1 d . A .
C3 C 0.9131(3) 0.1290(4) 0.3565(4) 0.0412(14) Uani 1 1 d . . .
C4 C 0.8980(5) 0.1995(4) 0.4100(4) 0.0548(18) Uani 1 1 d . A .
H4 H 0.8442 0.2231 0.4137 0.066 Uiso 1 1 calc R . .
C5 C 0.9636(5) 0.2327(4) 0.4563(5) 0.0588(19) Uani 1 1 d . . .
H5 H 0.9546 0.2780 0.4941 0.071 Uiso 1 1 calc R A .
C6 C 1.0432(5) 0.1992(4) 0.4472(4) 0.0523(17) Uani 1 1 d . A .
H6 H 1.0888 0.2213 0.4782 0.063 Uiso 1 1 calc R . .
C7 C 1.0538(4) 0.1318(4) 0.3906(4) 0.0452(15) Uani 1 1 d . . .
H7 H 1.1079 0.1095 0.3838 0.054 Uiso 1 1 calc R A .
P1 P 0.80756(11) 0.31178(11) 0.15934(11) 0.0523(4) Uani 1 1 d . . .
F1 F 0.8254(3) 0.2126(2) 0.1654(3) 0.0709(11) Uani 1 1 d . . .
F4 F 0.7400(3) 0.2929(3) 0.0855(3) 0.0769(12) Uani 1 1 d . . .
F2 F 0.8753(3) 0.3212(3) 0.0834(3) 0.0944(15) Uani 1 1 d . . .
F3 F 0.8746(4) 0.3310(4) 0.2307(4) 0.143(2) Uani 1 1 d . . .
F5 F 0.7833(4) 0.4097(2) 0.1509(3) 0.0984(17) Uani 1 1 d . . .
F6 F 0.7373(4) 0.3028(3) 0.2315(3) 0.1073(18) Uani 1 1 d . . .

loop_
_atom_site_aniso_label
_atom_site_aniso_U_11
_atom_site_aniso_U_22
_atom_site_aniso_U_33
_atom_site_aniso_U_23
_atom_site_aniso_U_13
_atom_site_aniso_U_12
C13A 0.037(13) 0.047(9) 0.118(16) -0.001(11) -0.010(11) 0.005(8)
C14A 0.021(7) 0.105(13) 0.091(12) -0.008(10) 0.010(7) 0.022(8)
C15A 0.047(9) 0.102(13) 0.137(17) 0.076(13) 0.015(9) 0.046(9)
C13B 0.027(14) 0.15(3) 0.16(2) 0.04(2) -0.037(15) 0.009(14)
C14B 0.052(11) 0.14(2) 0.20(3) 0.07(2) -0.011(16) -0.003(13)
C15B 0.057(15) 0.17(3) 0.26(4) 0.06(3) -0.03(2) -0.013(16)
Ni1 0.0270(5) 0.0458(6) 0.0377(5) 0.000 0.000 0.0021(5)
N4 0.030(3) 0.065(3) 0.092(4) 0.009(4) -0.003(4) 0.008(3)
C1A 0.040(4) 0.061(4) 0.063(4) 0.020(3) -0.005(3) 0.004(3)
C2A 0.039(4) 0.044(3) 0.044(3) 0.015(3) 0.008(3) 0.009(3)
N1A 0.024(3) 0.056(3) 0.043(3) 0.015(3) -0.005(2) 0.001(3)
N2A 0.029(2) 0.047(3) 0.040(3) 0.010(3) 0.004(3) 0.0038(19)
N3A 0.041(4) 0.050(4) 0.065(4) 0.010(3) 0.011(3) 0.008(3)
O1A 0.027(4) 0.097(7) 0.053(5) 0.005(5) -0.008(4) 0.004(4)
N3B 0.040(4) 0.061(4) 0.063(4) 0.020(3) -0.005(3) 0.004(3)
N1B 0.039(4) 0.044(3) 0.044(3) 0.015(3) 0.008(3) 0.009(3)
C2B 0.024(3) 0.056(3) 0.043(3) 0.015(3) -0.005(2) 0.001(3)
N2B 0.029(2) 0.047(3) 0.040(3) 0.010(3) 0.004(3) 0.0038(19)
C1B 0.041(4) 0.050(4) 0.065(4) 0.010(3) 0.011(3) 0.008(3)
O1B 0.047(6) 0.086(8) 0.090(9) 0.012(7) 0.015(6) 0.018(6)
N5 0.033(3) 0.050(3) 0.038(3) 0.000(3) -0.007(2) -0.001(2)
C8 0.036(3) 0.046(4) 0.037(3) 0.012(3) -0.005(3) -0.012(3)
C9 0.039(3) 0.050(4) 0.050(4) 0.010(3) -0.002(3) -0.006(3)
C10 0.048(4) 0.077(5) 0.038(3) 0.010(4) -0.016(3) -0.025(4)
C11 0.052(4) 0.060(4) 0.045(4) -0.011(3) -0.001(3) -0.009(3)
C12 0.036(3) 0.064(4) 0.043(3) 0.000(3) -0.002(3) -0.003(3)
N6 0.033(3) 0.043(3) 0.041(2) 0.004(2) 0.004(2) 0.003(2)
C3 0.032(3) 0.044(3) 0.047(3) 0.008(3) 0.007(3) -0.002(3)
C4 0.057(4) 0.055(4) 0.053(4) 0.007(4) 0.018(3) 0.019(3)
C5 0.069(5) 0.052(4) 0.055(4) -0.006(3) 0.016(4) -0.010(4)
C6 0.060(5) 0.056(4) 0.041(4) -0.009(3) 0.003(3) -0.008(4)
C7 0.036(3) 0.045(3) 0.054(4) 0.004(3) 0.000(3) 0.003(3)
P1 0.0625(11) 0.0531(10) 0.0413(9) -0.0010(8) 0.0044(9) -0.0007(9)
F1 0.083(3) 0.064(2) 0.067(3) 0.020(2) 0.013(2) 0.025(2)
F4 0.078(3) 0.074(3) 0.078(3) -0.011(2) -0.026(2) 0.018(2)
F2 0.081(3) 0.100(3) 0.102(3) 0.017(3) 0.038(3) -0.012(3)
F3 0.157(5) 0.173(6) 0.099(4) -0.005(4) -0.070(4) -0.045(5)
F5 0.186(5) 0.046(2) 0.063(3) -0.006(2) 0.014(3) 0.003(3)
F6 0.154(5) 0.081(3) 0.086(3) 0.005(3) 0.069(3) 0.021(3)

loop_
_atom_type_symbol
_atom_type_description
_atom_type_scat_dispersion_real
_atom_type_scat_dispersion_imag
_atom_type_scat_source
C C .0030 .0020 'International Tables Vol C Tables 4.2.6.8 and 6.1.1.4'
H H .0000 .0000 'International Tables Vol C Tables 4.2.6.8 and 6.1.1.4'
F F .0170 .0100 'International Tables Vol C Tables 4.2.6.8 and 6.1.1.4'
N N .0060 .0030 'International Tables Vol C Tables 4.2.6.8 and 6.1.1.4'
Ni Ni .3390 1.1120 'International Tables Vol C Tables 4.2.6.8 and 6.1.1.4'
O O .0110 .0060 'International Tables Vol C Tables 4.2.6.8 and 6.1.1.4'
P P .1020 .0940 'International Tables Vol C Tables 4.2.6.8 and 6.1.1.4'

loop_
_geom_angle_atom_site_label_1
_geom_angle_atom_site_label_2
_geom_angle_atom_site_label_3
_geom_angle
_geom_angle_site_symmetry_1
_geom_angle_site_symmetry_3
C14A C13A C15A 113.1 . .
C14A C13A N4 114.8(13) . .
C15A C13A N4 106.6(12) . .
C14B C13B C15B 113.1 . .
C14B C13B N4 110.5(19) . .
C15B C13B N4 104(2) . .
N2A Ni1 N2B 179.6(3) . 3_755
N2A Ni1 N2A 179.6(3) . 3_755
N2B Ni1 N2A 0.0(3) 3_755 3_755
N2A Ni1 N5 103.52(18) . 3_755
N2B Ni1 N5 76.21(19) 3_755 3_755
N2A Ni1 N5 76.21(19) 3_755 3_755
N2A Ni1 N5 76.21(19) . .
N2B Ni1 N5 103.52(18) 3_755 .
N2A Ni1 N5 103.52(18) 3_755 .
N5 Ni1 N5 93.7(3) 3_755 .
N2A Ni1 N6 76.61(19) . .
N2B Ni1 N6 103.66(18) 3_755 .
N2A Ni1 N6 103.66(18) 3_755 .
N5 Ni1 N6 92.70(18) 3_755 .
N5 Ni1 N6 152.82(16) . .
N2A Ni1 N6 103.66(18) . 3_755
N2B Ni1 N6 76.61(19) 3_755 3_755
N2A Ni1 N6 76.61(19) 3_755 3_755
N5 Ni1 N6 152.82(16) 3_755 3_755
N5 Ni1 N6 92.70(18) . 3_755
N6 Ni1 N6 93.5(2) . 3_755
N3A N4 C1A 125.4(5) . .
N3A N4 C13A 112.5(8) . .
C1A N4 C13A 121.6(8) . .
N3A N4 C13B 117.8(10) . .
C1A N4 C13B 115.4(10) . .
O1A C1A N1A 126.0(7) . .
O1A C1A N4 118.8(6) . .
N1A C1A N4 115.0(6) . .
N2A C2A N3A 122.6(6) . .
N2A C2A C3 113.5(5) . .
N3A C2A C3 123.9(6) . .
N2A N1A C1A 121.8(5) . .
N2A N1A C8 113.7(4) . .
C1A N1A C8 124.5(5) . .
N1A N2A C2A 119.3(4) . .
N1A N2A Ni1 120.7(4) . .
C2A N2A Ni1 120.0(4) . .
N4 N3A C2A 115.0(6) . .
C12 N5 C8 117.3(5) . .
C12 N5 Ni1 127.0(4) . .
C8 N5 Ni1 115.6(4) . .
N5 C8 C9 122.9(6) . .
N5 C8 N1A 113.7(5) . .
C9 C8 N1A 123.4(5) . .
C8 C9 C10 118.2(6) . .
C9 C10 C11 120.5(6) . .
C10 C11 C12 117.6(6) . .
N5 C12 C11 123.5(6) . .
C7 N6 C3 117.7(5) . .
C7 N6 Ni1 127.2(4) . .
C3 N6 Ni1 115.0(4) . .
N6 C3 C4 122.0(6) . .
N6 C3 C2A 114.8(5) . .
C4 C3 C2A 123.1(5) . .
C5 C4 C3 118.6(6) . .
C4 C5 C6 119.9(6) . .
C5 C6 C7 118.2(6) . .
N6 C7 C6 123.5(6) . .
F3 P1 F6 90.6(3) . .
F3 P1 F4 179.1(3) . .
F6 P1 F4 90.2(3) . .
F3 P1 F2 91.8(3) . .
F6 P1 F2 177.5(3) . .
F4 P1 F2 87.4(3) . .
F3 P1 F1 91.8(3) . .
F6 P1 F1 89.8(2) . .
F4 P1 F1 88.6(2) . .
F2 P1 F1 90.8(2) . .
F3 P1 F5 91.7(3) . .
F6 P1 F5 88.5(3) . .
F4 P1 F5 87.9(3) . .
F2 P1 F5 90.7(3) . .
F1 P1 F5 176.1(3) . .

loop_
_geom_bond_atom_site_label_1
_geom_bond_atom_site_label_2
_geom_bond_distance
_geom_bond_site_symmetry_2
C13A C14A 1.4996 .
C13A C15A 1.5090 .
C13A N4 1.52(2) .
C13B C14B 1.4996 .
C13B C15B 1.5090 .
C13B N4 1.54(3) .
Ni1 N2A 1.978(4) .
Ni1 N2B 1.978(4) 3_755
Ni1 N2A 1.978(4) 3_755
Ni1 N5 2.104(5) 3_755
Ni1 N5 2.104(5) .
Ni1 N6 2.112(5) .
Ni1 N6 2.112(5) 3_755
N4 N3A 1.352(8) .
N4 C1A 1.376(9) .
C1A O1A 1.262(9) .
C1A N1A 1.368(7) .
C2A N2A 1.352(7) .
C2A N3A 1.359(8) .
C2A C3 1.436(8) .
N1A N2A 1.342(7) .
N1A C8 1.436(8) .
N5 C12 1.329(7) .
N5 C8 1.357(7) .
C8 C9 1.368(8) .
C9 C10 1.370(9) .
C10 C11 1.372(9) .
C11 C12 1.381(8) .
N6 C7 1.327(7) .
N6 C3 1.341(7) .
C3 C4 1.400(9) .
C4 C5 1.359(9) .
C5 C6 1.371(9) .
C6 C7 1.380(9) .
P1 F3 1.548(5) .
P1 F6 1.568(5) .
P1 F4 1.579(4) .
P1 F2 1.582(4) .
P1 F1 1.596(4) .
P1 F5 1.598(4) .
